data_4512315
loop_
_publ_author_name
'Kim, Yejin'
'Mckinley, Emma J.'
'Christensen, Kirsten E.'
'Rees, Nicholas H.'
'Thompson, Amber L.'

_publ_section_title
;
 Toward the Understanding of Modulation in Molecular Materials:
 Barluenga's Reagent and its Analogues.
;
_journal_coden_ASTM CGDEFU
_journal_issue 12
_journal_name_full 'Crystal Growth & Design'
_journal_page_first 6294
_journal_page_last 6301
_journal_paper_doi 10.1021/cg500983s
_journal_volume 14
_journal_year 2014
_chemical_formula_moiety 'C10 H10 I N2, Cl O4'
_chemical_formula_sum 'C10 H10 Cl I N2 O4'
_chemical_formula_weight 384.56
_chemical_melting_point ?
_space_group_IT_number 14
_symmetry_cell_setting monoclinic
_symmetry_space_group_name_Hall '-P 2yn'
_symmetry_space_group_name_H-M 'P 1 21/n 1'
_atom_sites_solution_hydrogens difmap
_atom_sites_solution_primary other
_audit_creation_date 14-06-09
_audit_creation_method CRYSTALS_ver_14.40
_cell_angle_alpha 90
_cell_angle_beta 113.742(2)
_cell_angle_gamma 90
_cell_formula_units_Z 8
_cell_length_a 12.1261(2)
_cell_length_b 15.9708(2)
_cell_length_c 14.7929(2)
_cell_measurement_reflns_used 12444
_cell_measurement_temperature 30
_cell_measurement_theta_max 32
_cell_measurement_theta_min 2
_cell_volume 2622.39(8)
_computing_cell_refinement 'CrysAlis, (Oxford Diffraction, 2002)'
_computing_data_collection 'CrystalClear-SM Expert 2.0 r4 (Rigaku, 2009)'
_computing_data_reduction 'CrysAlis, (Oxford Diffraction, 2002)'
_computing_molecular_graphics 'CAMERON (Watkin et al., 1996)'
_computing_publication_material 'CRYSTALS (Betteridge et al., 2003)'
_computing_structure_refinement 'CRYSTALS (Betteridge et al., 2003)'
_computing_structure_solution 'Refinement from previously reported BF4 analogue'
_diffrn_ambient_temperature 30
_diffrn_detector CCD
_diffrn_measured_fraction_theta_full 0.995
_diffrn_measured_fraction_theta_max 0.934
_diffrn_measurement_device 'CrystalLogic Kappa (3 circle)'
_diffrn_measurement_device_type 'Rigaku Saturn724+ (2x2 bin mode)'
_diffrn_measurement_method 'profile data from \w-scans'
_diffrn_radiation_monochromator Synchrotron
_diffrn_radiation_type Synchrotron
_diffrn_radiation_wavelength 0.68890
_diffrn_reflns_av_R_equivalents 0.027
_diffrn_reflns_limit_h_max 18
_diffrn_reflns_limit_h_min -18
_diffrn_reflns_limit_k_max 23
_diffrn_reflns_limit_k_min -24
_diffrn_reflns_limit_l_max 22
_diffrn_reflns_limit_l_min -21
_diffrn_reflns_number 34698
_diffrn_reflns_theta_full 27.973
_diffrn_reflns_theta_max 31.787
_diffrn_reflns_theta_min 1.789
_diffrn_source Synchrotron
_diffrn_standards_number 0
_exptl_absorpt_coefficient_mu 2.654
_exptl_absorpt_correction_T_max 0.99
_exptl_absorpt_correction_T_min 0.87
_exptl_absorpt_correction_type multi-scan
_exptl_absorpt_process_details 'CrysAlis, (Oxford Diffraction, 2002)'
_exptl_crystal_colour clear_pale_colourless
_exptl_crystal_density_diffrn 1.948
_exptl_crystal_density_meas ?
_exptl_crystal_density_method 'not measured'
_exptl_crystal_description plate
_exptl_crystal_F_000 1488
_exptl_crystal_size_max 0.010
_exptl_crystal_size_mid 0.005
_exptl_crystal_size_min 0.005
_refine_diff_density_max 1.79
_refine_diff_density_min -0.66
_refine_ls_extinction_method None
_refine_ls_goodness_of_fit_ref 1.0000
_refine_ls_hydrogen_treatment constr
_refine_ls_matrix_type full
_refine_ls_number_parameters 328
_refine_ls_number_reflns 7727
_refine_ls_number_restraints 0
_refine_ls_R_factor_all 0.0294
_refine_ls_R_factor_gt 0.0257
_refine_ls_shift/su_max 0.0013524
_refine_ls_shift/su_mean 0.0000357
_refine_ls_structure_factor_coef Fsqd
_refine_ls_weighting_details
;
 Method, part 1, Chebychev polynomial, (Watkin, 1994, Prince, 1982) 
 [weight] = 1.0/[A~0~*T~0~(x)+A~1~*T~1~(x) ... +A~n-1~]*T~n-1~(x)] 
 where A~i~ are the Chebychev coefficients listed below and x= Fcalc/Fmax 
 Method = Robust Weighting (Prince, 1982) 
 W = [weight] * [1-(deltaF/6*sigmaF)^2^]^2^ 
 A~i~ are: 
 0.152E+04 0.251E+04 0.159E+04 691. 164. 
;
_refine_ls_weighting_scheme calc
_refine_ls_wR_factor_all 0.0612
_refine_ls_wR_factor_gt 0.0589
_refine_ls_wR_factor_ref 0.0612
_reflns_limit_h_max 16
_reflns_limit_h_min -18
_reflns_limit_k_max 23
_reflns_limit_k_min 0
_reflns_limit_l_max 22
_reflns_limit_l_min 0
_reflns_number_gt 7031
_reflns_number_total 9190
_reflns_threshold_expression I>2.0\s(I)
_oxford_diffrn_Wilson_B_factor 0.79
_oxford_diffrn_Wilson_scale 0.25
_oxford_refine_ls_r_factor_ref 0.0294
_oxford_refine_ls_scale 2.126(6)
_oxford_reflns_number_all 7727
_oxford_reflns_threshold_expression_ref I>-3.0\s(I)
_oxford_structure_analysis_title 027yk13-30K
_cod_data_source_file cg500983s_si_002.cif
_cod_data_source_block IPy2ClO4-30K
_cod_depositor_comments
;
The following automatic conversions were performed:

'_chemical_melting_point' value 'not measured' was changed to '?' -
the value is undefined or not given.

'_atom_sites_solution_primary'
value 'Other' changed to 'other' according to
/home/saulius/struct/COD-crude-data--automatic-downloads/rss-feeds/ACS/lib/dictionaries/cif_core.dic
dictionary named 'cif_core.dic' version 2.4.2 from 2011-04-26.

Automatic conversion script
Id: cif_fix_values 2935 2014-11-11 08:27:57Z andrius 

The following automatic conversions were performed:

'_exptl_crystal_density_meas' value 'not measured' was changed to '?'
- the value is perceived as not measured.

Automatic conversion script
Id: cif_fix_values 3008 2015-01-20 13:52:24Z robertas 

 Adding full bibliography for 4512310--4512328.cif.
;
_cod_original_formula_sum 'C10 H10 Cl1 I1 N2 O4'
_cod_database_code 4512315

loop_
_symmetry_equiv_pos_as_xyz
x,y,z
-x,-y,-z
-x+1/2,y+1/2,-z+1/2
x+1/2,-y+1/2,z+1/2

loop_
_atom_site_label
_atom_site_type_symbol
_atom_site_fract_x
_atom_site_fract_y
_atom_site_fract_z
_atom_site_U_iso_or_equiv
_atom_site_occupancy
_atom_site_adp_type
_atom_site_refinement_flags_posn
I1 I 0.0000 0.0000 0.0000 0.0094 1.0000 Uani S
N1 N -0.06553(13) 0.11528(10) 0.05066(11) 0.0125 1.0000 Uani .
C11 C -0.09032(16) 0.18447(12) -0.00573(14) 0.0158 1.0000 Uani .
C12 C -0.13192(18) 0.25676(12) 0.02077(17) 0.0191 1.0000 Uani .
C13 C -0.14770(18) 0.25770(12) 0.10905(17) 0.0199 1.0000 Uani .
C14 C -0.12257(17) 0.18577(13) 0.16639(15) 0.0191 1.0000 Uani .
C15 C -0.08090(16) 0.11511(12) 0.13585(14) 0.0156 1.0000 Uani .
I2 I 0.5000 0.0000 0.5000 0.0109 1.0000 Uani S
N2 N 0.57209(14) 0.09516(10) 0.42426(11) 0.0128 1.0000 Uani .
C21 C 0.61395(16) 0.16937(11) 0.46766(13) 0.0135 1.0000 Uani .
C22 C 0.65504(16) 0.22969(12) 0.42178(14) 0.0144 1.0000 Uani .
C23 C 0.65380(16) 0.21267(11) 0.32895(13) 0.0146 1.0000 Uani .
C24 C 0.61178(16) 0.13545(12) 0.28562(13) 0.0151 1.0000 Uani .
C25 C 0.57153(16) 0.07780(12) 0.33517(13) 0.0148 1.0000 Uani .
I3 I 1.005980(10) 0.245124(7) 0.494451(8) 0.0106 1.0000 Uani .
N3 N 1.08210(13) 0.34882(10) 0.43320(11) 0.0132 1.0000 Uani .
C31 C 1.10870(16) 0.42361(12) 0.47840(13) 0.0147 1.0000 Uani .
C32 C 1.15268(16) 0.48853(12) 0.44036(14) 0.0161 1.0000 Uani .
C33 C 1.16854(16) 0.47564(12) 0.35347(14) 0.0155 1.0000 Uani .
C34 C 1.14045(16) 0.39811(12) 0.30739(13) 0.0148 1.0000 Uani .
C35 C 1.09730(16) 0.33553(12) 0.34951(13) 0.0141 1.0000 Uani .
N4 N 0.93109(13) 0.13760(10) 0.55105(11) 0.0132 1.0000 Uani .
C41 C 0.89080(16) 0.07015(12) 0.49233(14) 0.0160 1.0000 Uani .
C42 C 0.84848(18) 0.00032(12) 0.52360(16) 0.0200 1.0000 Uani .
C43 C 0.84736(18) 0.00053(13) 0.61747(17) 0.0217 1.0000 Uani .
C44 C 0.88779(17) 0.07140(14) 0.67600(15) 0.0208 1.0000 Uani .
C45 C 0.92982(16) 0.13938(13) 0.64115(13) 0.0160 1.0000 Uani .
Cl1 Cl 0.76497(4) 0.30116(3) 0.71682(3) 0.0130 1.0000 Uani .
O1 O 0.85516(14) 0.24757(12) 0.78454(12) 0.0303 1.0000 Uani .
O2 O 0.79862(13) 0.32365(9) 0.63659(10) 0.0179 1.0000 Uani .
O3 O 0.7552(2) 0.37537(11) 0.76835(14) 0.0383 1.0000 Uani .
O4 O 0.65099(13) 0.25860(10) 0.67858(11) 0.0195 1.0000 Uani .
Cl2 Cl 0.73376(4) 0.44371(3) 0.27539(3) 0.0123 1.0000 Uani .
O5 O 0.68637(12) 0.41661(9) 0.34580(10) 0.0159 1.0000 Uani .
O6 O 0.66954(14) 0.51771(11) 0.22469(12) 0.0244 1.0000 Uani .
O8 O 0.71796(15) 0.37815(11) 0.20411(12) 0.0276 1.0000 Uani .
O7 O 0.86004(12) 0.46335(9) 0.32553(11) 0.0181 1.0000 Uani .
H111 H -0.0796 0.1829 -0.0644 0.0196 1.0000 Uiso R
H121 H -0.1498 0.3036 -0.0207 0.0239 1.0000 Uiso R
H131 H -0.1757 0.3067 0.1290 0.0244 1.0000 Uiso R
H141 H -0.1335 0.1846 0.2254 0.0238 1.0000 Uiso R
H151 H -0.0648 0.0662 0.1743 0.0191 1.0000 Uiso R
H211 H 0.6138 0.1796 0.5298 0.0158 1.0000 Uiso R
H221 H 0.6821 0.2812 0.4523 0.0170 1.0000 Uiso R
H231 H 0.6797 0.2530 0.2968 0.0182 1.0000 Uiso R
H241 H 0.6089 0.1224 0.2232 0.0183 1.0000 Uiso R
H251 H 0.5436 0.0261 0.3076 0.0179 1.0000 Uiso R
H311 H 1.0953 0.4306 0.5355 0.0181 1.0000 Uiso R
H321 H 1.1711 0.5398 0.4731 0.0198 1.0000 Uiso R
H331 H 1.1971 0.5182 0.3263 0.0197 1.0000 Uiso R
H341 H 1.1499 0.3870 0.2491 0.0187 1.0000 Uiso R
H351 H 1.0777 0.2826 0.3208 0.0177 1.0000 Uiso R
H411 H 0.8917 0.0710 0.4298 0.0190 1.0000 Uiso R
H421 H 0.8197 -0.0458 0.4816 0.0240 1.0000 Uiso R
H431 H 0.8182 -0.0458 0.6404 0.0265 1.0000 Uiso R
H441 H 0.8873 0.0751 0.7388 0.0260 1.0000 Uiso R
H451 H 0.9574 0.1863 0.6795 0.0191 1.0000 Uiso R

loop_
_atom_site_aniso_label
_atom_site_aniso_U_11
_atom_site_aniso_U_22
_atom_site_aniso_U_33
_atom_site_aniso_U_23
_atom_site_aniso_U_13
_atom_site_aniso_U_12
I1 0.00874(7) 0.01025(7) 0.00945(7) -0.00162(5) 0.00384(5) -0.00052(5)
N1 0.0099(6) 0.0137(7) 0.0134(7) -0.0022(5) 0.0041(5) -0.0004(5)
C11 0.0138(8) 0.0153(8) 0.0148(8) -0.0009(6) 0.0021(6) -0.0006(6)
C12 0.0135(8) 0.0140(8) 0.0240(10) -0.0015(7) 0.0015(7) 0.0005(6)
C13 0.0114(8) 0.0173(9) 0.0273(10) -0.0109(7) 0.0040(7) 0.0004(6)
C14 0.0150(8) 0.0238(9) 0.0197(9) -0.0095(7) 0.0082(7) -0.0023(7)
C15 0.0133(8) 0.0195(8) 0.0152(8) -0.0033(6) 0.0071(6) -0.0016(6)
I2 0.00846(7) 0.01078(8) 0.01165(7) -0.00069(5) 0.00208(6) 0.00006(5)
N2 0.0122(6) 0.0121(7) 0.0130(7) -0.0006(5) 0.0039(5) 0.0005(5)
C21 0.0121(7) 0.0140(8) 0.0129(7) -0.0031(6) 0.0036(6) -0.0004(6)
C22 0.0114(7) 0.0136(7) 0.0158(8) -0.0038(6) 0.0031(6) -0.0013(6)
C23 0.0127(7) 0.0144(8) 0.0156(8) 0.0015(6) 0.0044(6) 0.0008(6)
C24 0.0137(7) 0.0175(8) 0.0124(7) 0.0002(6) 0.0034(6) 0.0021(6)
C25 0.0135(7) 0.0147(8) 0.0127(7) -0.0023(6) 0.0018(6) 0.0001(6)
I3 0.00865(6) 0.01292(6) 0.00977(6) 0.00179(3) 0.00315(4) 0.00077(3)
N3 0.0114(6) 0.0144(7) 0.0130(6) 0.0022(5) 0.0041(5) 0.0020(5)
C31 0.0127(7) 0.0171(8) 0.0132(7) -0.0005(6) 0.0039(6) -0.0003(6)
C32 0.0123(7) 0.0149(8) 0.0176(8) -0.0018(6) 0.0025(6) -0.0016(6)
C33 0.0134(7) 0.0158(8) 0.0159(8) 0.0039(6) 0.0045(6) -0.0002(6)
C34 0.0144(7) 0.0168(8) 0.0135(7) 0.0035(6) 0.0060(6) 0.0010(6)
C35 0.0132(7) 0.0148(8) 0.0133(7) 0.0000(6) 0.0041(6) 0.0005(6)
N4 0.0101(6) 0.0160(7) 0.0130(7) 0.0034(5) 0.0042(5) 0.0012(5)
C41 0.0123(7) 0.0188(8) 0.0158(8) 0.0002(6) 0.0046(6) 0.0006(6)
C42 0.0136(8) 0.0180(9) 0.0242(10) 0.0012(7) 0.0032(7) -0.0006(6)
C43 0.0128(8) 0.0233(10) 0.0272(10) 0.0110(8) 0.0063(7) -0.0002(7)
C44 0.0138(8) 0.0328(11) 0.0156(8) 0.0084(8) 0.0058(7) 0.0015(7)
C45 0.0103(7) 0.0240(9) 0.0119(7) 0.0032(6) 0.0025(6) 0.0007(6)
Cl1 0.01529(18) 0.01416(18) 0.01095(17) -0.00198(13) 0.00659(14) -0.00301(14)
O1 0.0136(7) 0.0597(12) 0.0155(7) 0.0155(7) 0.0038(6) 0.0111(7)
O2 0.0260(7) 0.0176(6) 0.0146(6) 0.0000(5) 0.0129(5) -0.0032(5)
O3 0.0739(14) 0.0200(8) 0.0424(10) -0.0174(7) 0.0459(10) -0.0183(8)
O4 0.0117(6) 0.0270(7) 0.0177(7) -0.0004(5) 0.0038(5) -0.0047(5)
Cl2 0.01085(17) 0.01464(18) 0.01130(16) -0.00225(13) 0.00426(14) -0.00098(13)
O5 0.0199(6) 0.0158(6) 0.0154(6) -0.0004(5) 0.0106(5) -0.0022(5)
O6 0.0197(7) 0.0333(8) 0.0231(7) 0.0153(6) 0.0118(6) 0.0117(6)
O8 0.0291(8) 0.0324(8) 0.0284(8) -0.0200(7) 0.0190(7) -0.0137(7)
O7 0.0106(6) 0.0210(7) 0.0191(6) 0.0002(5) 0.0023(5) -0.0018(5)

loop_
_atom_type_symbol
_atom_type_scat_dispersion_real
_atom_type_scat_dispersion_imag
_atom_type_scat_Cromer_Mann_a1
_atom_type_scat_Cromer_Mann_b1
_atom_type_scat_Cromer_Mann_a2
_atom_type_scat_Cromer_Mann_b2
_atom_type_scat_Cromer_Mann_a3
_atom_type_scat_Cromer_Mann_b3
_atom_type_scat_Cromer_Mann_a4
_atom_type_scat_Cromer_Mann_b4
_atom_type_scat_Cromer_Mann_c
_atom_type_scat_source
C 0.0020 0.0020 2.3100 20.8439 1.0200 10.2075 1.5886 0.5687 0.8650 51.6512 0.2156
;
 International Tables Vol C 4.2.6.8 and 6.1.1.4 and 
 D. T. Cromer, J. Appl. Cryst. (1983), 16, 433.
;
H 0.0000 0.0000 0.4930 10.5109 0.3229 26.1257 0.1402 3.1424 0.0408 57.7998 0.0030
;
 International Tables Vol C 4.2.6.8 and 6.1.1.4 and 
 D. T. Cromer, J. Appl. Cryst. (1983), 16, 433.
;
Cl 0.1250 0.1585 11.4604 0.0104 7.1964 1.1662 6.2556 18.5194 1.6455 47.7784 -9.5574
;
 International Tables Vol C 4.2.6.8 and 6.1.1.4 and 
 D. T. Cromer, J. Appl. Cryst. (1983), 16, 433.
;
I -0.7740 1.7190 20.1472 4.3470 18.9949 0.3814 7.5138 27.7660 2.2735 66.8776 4.0712
;
 International Tables Vol C 4.2.6.8 and 6.1.1.4 and 
 D. T. Cromer, J. Appl. Cryst. (1983), 16, 433.
;
N 0.0040 0.0030 12.2126 0.0057 3.1322 9.8933 2.0125 28.9975 1.1663 0.5826 -11.5290
;
 International Tables Vol C 4.2.6.8 and 6.1.1.4 and 
 D. T. Cromer, J. Appl. Cryst. (1983), 16, 433.
;
O 0.0070 0.0060 3.0485 13.2771 2.2868 5.7011 1.5463 0.3239 0.8670 32.9089 0.2508
;
 International Tables Vol C 4.2.6.8 and 6.1.1.4 and 
 D. T. Cromer, J. Appl. Cryst. (1983), 16, 433.
;

loop_
_geom_angle_atom_site_label_1
_geom_angle_site_symmetry_1
_geom_angle_atom_site_label_2
_geom_angle_atom_site_label_3
_geom_angle
_geom_angle_publ_flag
N1 2_555 I1 N1 179.995 yes
I1 . N1 C11 119.13(12) yes
I1 . N1 C15 120.71(13) yes
C11 . N1 C15 120.15(16) yes
N1 . C11 C12 121.88(19) yes
N1 . C11 H111 118.5 no
C12 . C11 H111 119.6 no
C11 . C12 C13 118.65(19) yes
C11 . C12 H121 119.9 no
C13 . C12 H121 121.5 no
C12 . C13 C14 118.99(18) yes
C12 . C13 H131 120.1 no
C14 . C13 H131 120.9 no
C13 . C14 C15 119.66(19) yes
C13 . C14 H141 120.6 no
C15 . C14 H141 119.7 no
C14 . C15 N1 120.67(18) yes
C14 . C15 H151 119.7 no
N1 . C15 H151 119.6 no
N2 2_656 I2 N2 179.995 yes
I2 . N2 C21 120.14(12) yes
I2 . N2 C25 119.77(12) yes
C21 . N2 C25 120.09(16) yes
N2 . C21 C22 121.39(17) yes
N2 . C21 H211 118.2 no
C22 . C21 H211 120.4 no
C21 . C22 C23 119.01(17) yes
C21 . C22 H221 120.3 no
C23 . C22 H221 120.7 no
C22 . C23 C24 118.96(17) yes
C22 . C23 H231 119.9 no
C24 . C23 H231 121.1 no
C23 . C24 C25 119.28(17) yes
C23 . C24 H241 121.1 no
C25 . C24 H241 119.6 no
C24 . C25 N2 121.26(17) yes
C24 . C25 H251 120.5 no
N2 . C25 H251 118.3 no
N3 . I3 N4 177.52(6) yes
I3 . N3 C31 120.53(12) yes
I3 . N3 C35 119.05(12) yes
C31 . N3 C35 120.40(16) yes
N3 . C31 C32 121.20(17) yes
N3 . C31 H311 117.7 no
C32 . C31 H311 121.1 no
C31 . C32 C33 118.97(18) yes
C31 . C32 H321 119.8 no
C33 . C32 H321 121.2 no
C32 . C33 C34 119.25(17) yes
C32 . C33 H331 120.6 no
C34 . C33 H331 120.2 no
C33 . C34 C35 118.99(17) yes
C33 . C34 H341 121.8 no
C35 . C34 H341 119.2 no
C34 . C35 N3 121.20(17) yes
C34 . C35 H351 121.4 no
N3 . C35 H351 117.4 no
I3 . N4 C41 117.74(12) yes
I3 . N4 C45 121.39(13) yes
C41 . N4 C45 120.84(17) yes
N4 . C41 C42 121.11(18) yes
N4 . C41 H411 119.0 no
C42 . C41 H411 119.9 no
C41 . C42 C43 119.01(19) yes
C41 . C42 H421 120.2 no
C43 . C42 H421 120.8 no
C42 . C43 C44 118.71(18) yes
C42 . C43 H431 120.9 no
C44 . C43 H431 120.4 no
C43 . C44 C45 119.83(19) yes
C43 . C44 H441 122.0 no
C45 . C44 H441 118.2 no
C44 . C45 N4 120.49(19) yes
C44 . C45 H451 120.5 no
N4 . C45 H451 119.0 no
O1 . Cl1 O2 109.51(10) yes
O1 . Cl1 O3 108.91(12) yes
O2 . Cl1 O3 109.90(9) yes
O1 . Cl1 O4 109.61(10) yes
O2 . Cl1 O4 109.81(9) yes
O3 . Cl1 O4 109.08(11) yes
O5 . Cl2 O6 109.34(9) yes
O5 . Cl2 O8 109.59(9) yes
O6 . Cl2 O8 109.17(11) yes
O5 . Cl2 O7 110.06(8) yes
O6 . Cl2 O7 109.11(9) yes
O8 . Cl2 O7 109.56(9) yes

loop_
_geom_bond_atom_site_label_1
_geom_bond_atom_site_label_2
_geom_bond_site_symmetry_2
_geom_bond_distance
_geom_bond_publ_flag
I1 N1 2_555 2.2499(15) yes
I1 N1 . 2.2499(15) yes
N1 C11 . 1.344(2) yes
N1 C15 . 1.346(2) yes
C11 C12 . 1.379(3) yes
C11 H111 . 0.928 no
C12 C13 . 1.394(3) yes
C12 H121 . 0.936 no
C13 C14 . 1.387(3) yes
C13 H131 . 0.946 no
C14 C15 . 1.384(3) yes
C14 H141 . 0.934 no
C15 H151 . 0.940 no
I2 N2 2_656 2.2623(16) yes
I2 N2 . 2.2623(16) yes
N2 C21 . 1.346(2) yes
N2 C25 . 1.344(2) yes
C21 C22 . 1.382(3) yes
C21 H211 . 0.934 no
C22 C23 . 1.394(3) yes
C22 H221 . 0.932 no
C23 C24 . 1.389(3) yes
C23 H231 . 0.927 no
C24 C25 . 1.383(3) yes
C24 H241 . 0.934 no
C25 H251 . 0.922 no
I3 N3 . 2.2559(16) yes
I3 N4 . 2.2555(15) yes
N3 C31 . 1.343(2) yes
N3 C35 . 1.340(2) yes
C31 C32 . 1.385(3) yes
C31 H311 . 0.929 no
C32 C33 . 1.389(3) yes
C32 H321 . 0.932 no
C33 C34 . 1.388(3) yes
C33 H331 . 0.925 no
C34 C35 . 1.387(2) yes
C34 H341 . 0.931 no
C35 H351 . 0.933 no
N4 C41 . 1.346(2) yes
N4 C45 . 1.339(2) yes
C41 C42 . 1.383(3) yes
C41 H411 . 0.930 no
C42 C43 . 1.394(3) yes
C42 H421 . 0.937 no
C43 C44 . 1.389(3) yes
C43 H431 . 0.941 no
C44 C45 . 1.384(3) yes
C44 H441 . 0.934 no
C45 H451 . 0.918 no
Cl1 O1 . 1.4317(16) yes
Cl1 O2 . 1.4471(14) yes
Cl1 O3 . 1.4397(16) yes
Cl1 O4 . 1.4361(14) yes
Cl2 O5 . 1.4437(13) yes
Cl2 O6 . 1.4476(15) yes
Cl2 O8 . 1.4430(15) yes
Cl2 O7 . 1.4418(14) yes

loop_
_geom_hbond_atom_site_label_D
_geom_hbond_atom_site_label_H
_geom_hbond_atom_site_label_A
_geom_hbond_site_symmetry_A
_geom_hbond_angle_DHA
_geom_hbond_distance_DH
_geom_hbond_distance_HA
_geom_hbond_distance_DA
_geom_hbond_publ_flag
C11 H111 O1 1_454 140.82 0.928 2.295 3.070(3) yes
C13 H131 O8 1_455 153.68 0.946 2.314 3.190(3) yes
C15 H151 O6 3_545 126.88 0.940 2.445 3.101(3) yes
C21 H211 O4 . 156.01 0.934 2.417 3.292(3) yes
C23 H231 O8 . 170.10 0.927 2.569 3.487(3) yes
C31 H311 O7 2_766 139.01 0.929 2.548 3.306(3) yes
C33 H331 O2 2_766 127.26 0.925 2.581 3.226(3) yes
C33 H331 O3 2_766 171.06 0.925 2.416 3.333(3) yes
C34 H341 O4 4_554 125.09 0.931 2.552 3.179(3) yes
C41 H411 O6 3_645 150.23 0.930 2.265 3.107(3) yes
C43 H431 O3 3_646 160.77 0.941 2.272 3.176(3) yes
C45 H451 O1 . 123.14 0.918 2.541 3.139(3) yes
